data_4109940
loop_
_publ_author_name
'Ryan C. Jeske'
'Angela M. DiCiccio'
'Geoffrey W. Coates'

_publ_section_title
;
 Alternating Copolymerization of Epoxides and Cyclic Anhydrides: An
 Improved Route to Aliphatic Polyesters
;
_journal_name_full 'Journal of the American Chemical Society'
_journal_page_first 11330
_journal_page_last 11331
_journal_paper_doi 10.1021/ja0737568
_journal_volume 129
_journal_year 2007
_chemical_formula_sum 'C32 H43 N3 O2 Zn'
_chemical_formula_weight 567.06
_chemical_name_systematic
; 
 ? 
;
_space_group_IT_number 12
_symmetry_cell_setting monoclinic
_symmetry_space_group_name_Hall '-C 2y'
_symmetry_space_group_name_H-M 'C 1 2/m 1'
_atom_sites_solution_hydrogens geom
_atom_sites_solution_primary direct
_atom_sites_solution_secondary difmap
_audit_creation_method SHELXL-97
_cell_angle_alpha 90.00
_cell_angle_beta 105.162(1)
_cell_angle_gamma 90.00
_cell_formula_units_Z 8
_cell_length_a 22.3215(13)
_cell_length_b 17.8938(11)
_cell_length_c 17.856(1)
_cell_measurement_temperature 173(2)
_cell_volume 6883.7(7)
_computing_cell_refinement SAINT+
_computing_data_collection SMART
_computing_data_reduction SAINT+
_computing_molecular_graphics SHELXTL
_computing_publication_material SHELXTL
_computing_structure_refinement 'SHELXL-97 (Sheldrick, 1997)'
_computing_structure_solution 'SHELXS-97 (Sheldrick, 1990)'
_diffrn_ambient_temperature 173(2)
_diffrn_measured_fraction_theta_full 0.999
_diffrn_measured_fraction_theta_max 0.999
_diffrn_radiation_monochromator graphite
_diffrn_radiation_source 'fine-focus sealed tube'
_diffrn_radiation_type MoK\a
_diffrn_radiation_wavelength 0.71073
_diffrn_reflns_av_R_equivalents 0.0451
_diffrn_reflns_av_sigmaI/netI 0.0455
_diffrn_reflns_limit_h_max 29
_diffrn_reflns_limit_h_min -29
_diffrn_reflns_limit_k_max 23
_diffrn_reflns_limit_k_min -23
_diffrn_reflns_limit_l_max 23
_diffrn_reflns_limit_l_min -23
_diffrn_reflns_number 37212
_diffrn_reflns_theta_full 28.28
_diffrn_reflns_theta_max 28.28
_diffrn_reflns_theta_min 1.18
_exptl_absorpt_coefficient_mu 0.741
_exptl_absorpt_correction_T_max 0.8659
_exptl_absorpt_correction_T_min 0.764868
_exptl_absorpt_correction_type SADABS
_exptl_crystal_density_diffrn 1.094
_exptl_crystal_F_000 2416
_exptl_crystal_size_max 0.50
_exptl_crystal_size_mid 0.30
_exptl_crystal_size_min 0.20
_refine_diff_density_max 0.465
_refine_diff_density_min -0.341
_refine_diff_density_rms 0.067
_refine_ls_extinction_method none
_refine_ls_goodness_of_fit_ref 1.095
_refine_ls_hydrogen_treatment riding
_refine_ls_matrix_type full
_refine_ls_number_parameters 369
_refine_ls_number_reflns 8811
_refine_ls_number_restraints 0
_refine_ls_restrained_S_all 1.095
_refine_ls_R_factor_all 0.0810
_refine_ls_R_factor_gt 0.0525
_refine_ls_shift/su_max 0.055
_refine_ls_shift/su_mean 0.008
_refine_ls_structure_factor_coef Fsqd
_refine_ls_weighting_details 'calc w=1/[\s^2^(Fo^2^)+(0.0699P)^2^+3.1821P] where P=(Fo^2^+2Fc^2^)/3'
_refine_ls_weighting_scheme calc
_refine_ls_wR_factor_gt 0.1238
_refine_ls_wR_factor_ref 0.1370
_reflns_number_gt 6601
_reflns_number_total 8811
_reflns_threshold_expression >2sigma(I)
_cod_data_source_file ja0737568si20070803_031814.cif
_cod_data_source_block dave31
_cod_database_code 4109940

loop_
_symmetry_equiv_pos_as_xyz
'x, y, z'
'-x, y, -z'
'x+1/2, y+1/2, z'
'-x+1/2, y+1/2, -z'
'-x, -y, -z'
'x, -y, z'
'-x+1/2, -y+1/2, -z'
'x+1/2, -y+1/2, z'

loop_
_atom_site_label
_atom_site_type_symbol
_atom_site_fract_x
_atom_site_fract_y
_atom_site_fract_z
_atom_site_U_iso_or_equiv
_atom_site_adp_type
_atom_site_occupancy
_atom_site_symmetry_multiplicity
_atom_site_calc_flag
_atom_site_refinement_flags
Zn1 Zn 0.906303(16) 0.5000 0.49559(2) 0.02465(11) Uani 1 2 d S
O1 O 0.92061(11) 0.5000 0.39356(15) 0.0388(6) Uani 1 2 d S
O2 O 1.02318(12) 0.5000 0.41395(18) 0.0550(8) Uani 1 2 d S
N1 N 0.85178(9) 0.58223(11) 0.51005(12) 0.0281(4) Uani 1 1 d .
N2 N 0.70343(18) 0.5000 0.6380(2) 0.0567(10) Uani 1 2 d S
C1 C 0.96931(16) 0.5000 0.3710(2) 0.0354(8) Uani 1 2 d S
C2 C 0.9629(2) 0.5000 0.2850(2) 0.0560(13) Uani 1 2 d S
H2A H 0.9989(12) 0.5258(8) 0.2742(4) 0.084 Uiso 0.50 1 calc PR
H2B H 0.9244(13) 0.5262(8) 0.2581(9) 0.084 Uiso 0.50 1 calc PR
H2C H 0.9614(2) 0.4480(17) 0.2661(7) 0.084 Uiso 0.50 1 calc PR
C3 C 0.77080(14) 0.63798(17) 0.5636(2) 0.0495(8) Uani 1 1 d .
H3A H 0.7867 0.6844 0.5468 0.074 Uiso 1 1 calc R
H3B H 0.7757 0.6397 0.6197 0.074 Uiso 1 1 calc R
H3C H 0.7268 0.6324 0.5367 0.074 Uiso 1 1 calc R
C4 C 0.80673(11) 0.57246(15) 0.54441(14) 0.0313(5) Uani 1 1 d .
C5 C 0.78879(15) 0.5000 0.5650(2) 0.0315(8) Uani 1 2 d S
C6 C 0.74098(18) 0.5000 0.6055(2) 0.0394(9) Uani 1 2 d S
C7 C 0.86191(12) 0.65638(15) 0.48337(16) 0.0354(6) Uani 1 1 d .
C8 C 0.90154(14) 0.70624(16) 0.53410(18) 0.0424(7) Uani 1 1 d .
C9 C 0.90786(16) 0.77787(18) 0.5056(2) 0.0566(9) Uani 1 1 d .
H9A H 0.9339 0.8131 0.5386 0.068 Uiso 1 1 calc R
C10 C 0.87764(18) 0.79842(19) 0.4318(2) 0.0610(10) Uani 1 1 d .
H10A H 0.8818 0.8480 0.4147 0.073 Uiso 1 1 calc R
C11 C 0.84125(15) 0.7481(2) 0.3822(2) 0.0569(9) Uani 1 1 d .
H11A H 0.8214 0.7630 0.3306 0.068 Uiso 1 1 calc R
C12 C 0.83273(13) 0.67477(17) 0.40602(18) 0.0430(7) Uani 1 1 d .
C13 C 0.79229(15) 0.6196(2) 0.35077(19) 0.0555(9) Uani 1 1 d .
H13A H 0.8033 0.5685 0.3727 0.067 Uiso 1 1 calc R
C14 C 0.80306(19) 0.6206(2) 0.2702(2) 0.0706(11) Uani 1 1 d .
H14A H 0.8470 0.6108 0.2742 0.106 Uiso 1 1 calc R
H14B H 0.7916 0.6696 0.2464 0.106 Uiso 1 1 calc R
H14C H 0.7775 0.5819 0.2382 0.106 Uiso 1 1 calc R
C15 C 0.72403(17) 0.6323(3) 0.3466(2) 0.1029(19) Uani 1 1 d .
H15A H 0.6987 0.5956 0.3114 0.154 Uiso 1 1 calc R
H15B H 0.7120 0.6829 0.3272 0.154 Uiso 1 1 calc R
H15C H 0.7175 0.6267 0.3985 0.154 Uiso 1 1 calc R
C16 C 0.93675(14) 0.68455(18) 0.61536(18) 0.0475(7) Uani 1 1 d .
H16A H 0.9258 0.6317 0.6243 0.057 Uiso 1 1 calc R
C17 C 0.9202(2) 0.7337(3) 0.6779(2) 0.0793(12) Uani 1 1 d .
H17A H 0.8754 0.7313 0.6723 0.119 Uiso 1 1 calc R
H17B H 0.9323 0.7855 0.6718 0.119 Uiso 1 1 calc R
H17C H 0.9424 0.7155 0.7295 0.119 Uiso 1 1 calc R
C18 C 1.00655(15) 0.6884(2) 0.6248(2) 0.0606(9) Uani 1 1 d .
H18A H 1.0174 0.6572 0.5852 0.091 Uiso 1 1 calc R
H18B H 1.0284 0.6701 0.6765 0.091 Uiso 1 1 calc R
H18C H 1.0187 0.7402 0.6190 0.091 Uiso 1 1 calc R
Zn1' Zn 0.411455(16) 0.5000 0.02099(2) 0.02527(11) Uani 1 2 d S
O1' O 0.47882(11) 0.5000 0.11501(14) 0.0385(6) Uani 1 2 d S
O2' O 0.56554(16) 0.5000 0.0767(2) 0.0679(10) Uani 1 2 d S
N1' N 0.35214(8) 0.41712(11) 0.01603(11) 0.0264(4) Uani 1 1 d .
N2' N 0.14848(15) 0.5000 -0.1048(2) 0.0551(10) Uani 1 2 d S
C1' C 0.53642(16) 0.5000 0.1262(2) 0.0342(8) Uani 1 2 d S
C2' C 0.5746(2) 0.5000 0.2086(3) 0.0642(15) Uani 1 2 d S
H2'1 H 0.6146(14) 0.4730(9) 0.2123(3) 0.096 Uiso 0.50 1 calc PR
H2'2 H 0.5512(8) 0.4742(9) 0.2419(12) 0.096 Uiso 0.50 1 calc PR
H2'3 H 0.5836(4) 0.5528(17) 0.2267(7) 0.096 Uiso 0.50 1 calc PR
C3' C 0.24756(12) 0.36324(16) -0.02575(17) 0.0402(6) Uani 1 1 d .
H3'A H 0.2706 0.3168 -0.0095 0.060 Uiso 1 1 calc R
H3'B H 0.2253 0.3599 -0.0808 0.060 Uiso 1 1 calc R
H3'C H 0.2177 0.3708 0.0052 0.060 Uiso 1 1 calc R
C4' C 0.29190(10) 0.42768(14) -0.01369(13) 0.0279(5) Uani 1 1 d .
C5' C 0.26548(14) 0.5000 -0.03473(19) 0.0280(7) Uani 1 2 d S
C6' C 0.20083(16) 0.5000 -0.0735(2) 0.0370(9) Uani 1 2 d S
C7' C 0.37412(11) 0.34350(14) 0.04475(15) 0.0312(5) Uani 1 1 d .
C8' C 0.38551(11) 0.28944(15) -0.00638(15) 0.0346(6) Uani 1 1 d .
C9' C 0.40511(13) 0.21852(16) 0.02405(18) 0.0451(7) Uani 1 1 d .
H9'A H 0.4130 0.1806 -0.0094 0.054 Uiso 1 1 calc R
C10' C 0.41302(14) 0.20314(17) 0.10148(19) 0.0500(8) Uani 1 1 d .
H10B H 0.4250 0.1544 0.1209 0.060 Uiso 1 1 calc R
C11' C 0.40361(14) 0.25776(18) 0.15055(18) 0.0493(8) Uani 1 1 d .
H11B H 0.4102 0.2465 0.2041 0.059 Uiso 1 1 calc R
C12' C 0.38469(12) 0.32953(16) 0.12445(15) 0.0376(6) Uani 1 1 d .
C13' C 0.37374(15) 0.38859(18) 0.17975(16) 0.0484(7) Uani 1 1 d .
H13B H 0.3762 0.4383 0.1551 0.058 Uiso 1 1 calc R
C14' C 0.42304(17) 0.3877(2) 0.25740(18) 0.0629(10) Uani 1 1 d .
H14D H 0.4643 0.3923 0.2483 0.094 Uiso 1 1 calc R
H14E H 0.4204 0.3406 0.2844 0.094 Uiso 1 1 calc R
H14F H 0.4160 0.4297 0.2893 0.094 Uiso 1 1 calc R
C15' C 0.30903(17) 0.3816(2) 0.1920(2) 0.0648(10) Uani 1 1 d .
H15D H 0.2781 0.3823 0.1416 0.097 Uiso 1 1 calc R
H15E H 0.3015 0.4235 0.2237 0.097 Uiso 1 1 calc R
H15F H 0.3058 0.3345 0.2186 0.097 Uiso 1 1 calc R
C16' C 0.37757(13) 0.30445(17) -0.09191(16) 0.0419(7) Uani 1 1 d .
H16B H 0.3585 0.3551 -0.1037 0.050 Uiso 1 1 calc R
C17' C 0.33379(18) 0.2479(2) -0.1433(2) 0.0693(11) Uani 1 1 d .
H17D H 0.2939 0.2479 -0.1301 0.104 Uiso 1 1 calc R
H17E H 0.3522 0.1979 -0.1347 0.104 Uiso 1 1 calc R
H17F H 0.3273 0.2618 -0.1979 0.104 Uiso 1 1 calc R
C18' C 0.44018(16) 0.3056(2) -0.1114(2) 0.0620(9) Uani 1 1 d .
H18D H 0.4675 0.3420 -0.0782 0.093 Uiso 1 1 calc R
H18E H 0.4341 0.3197 -0.1660 0.093 Uiso 1 1 calc R
H18F H 0.4591 0.2559 -0.1027 0.093 Uiso 1 1 calc R

loop_
_atom_site_aniso_label
_atom_site_aniso_U_11
_atom_site_aniso_U_22
_atom_site_aniso_U_33
_atom_site_aniso_U_23
_atom_site_aniso_U_13
_atom_site_aniso_U_12
Zn1 0.02215(18) 0.0300(2) 0.0225(2) 0.000 0.00705(14) 0.000
O1 0.0286(12) 0.0619(18) 0.0280(14) 0.000 0.0111(10) 0.000
O2 0.0312(14) 0.081(2) 0.0445(17) 0.000 -0.0048(12) 0.000
N1 0.0262(9) 0.0309(11) 0.0283(11) -0.0004(8) 0.0095(8) 0.0008(8)
N2 0.056(2) 0.069(3) 0.059(3) 0.000 0.0383(19) 0.000
C1 0.0281(17) 0.049(2) 0.0265(19) 0.000 0.0036(13) 0.000
C2 0.047(2) 0.096(4) 0.028(2) 0.000 0.0154(17) 0.000
C3 0.0478(16) 0.0445(18) 0.066(2) 0.0008(15) 0.0315(15) 0.0089(14)
C4 0.0300(12) 0.0361(14) 0.0284(13) -0.0018(10) 0.0084(9) 0.0031(10)
C5 0.0265(16) 0.043(2) 0.0280(18) 0.000 0.0128(13) 0.000
C6 0.039(2) 0.043(2) 0.041(2) 0.000 0.0194(17) 0.000
C7 0.0352(13) 0.0332(14) 0.0443(16) 0.0010(11) 0.0218(11) 0.0071(11)
C8 0.0483(16) 0.0363(15) 0.0535(18) -0.0084(13) 0.0324(13) -0.0021(12)
C9 0.071(2) 0.0354(17) 0.081(3) -0.0077(16) 0.051(2) -0.0077(15)
C10 0.075(2) 0.0336(17) 0.095(3) 0.0113(18) 0.058(2) 0.0107(17)
C11 0.0573(19) 0.055(2) 0.069(2) 0.0283(18) 0.0351(17) 0.0248(17)
C12 0.0404(14) 0.0427(16) 0.0502(18) 0.0119(13) 0.0195(12) 0.0125(12)
C13 0.0508(17) 0.064(2) 0.0447(19) 0.0195(15) -0.0007(14) 0.0080(15)
C14 0.073(2) 0.083(3) 0.051(2) 0.0077(19) 0.0082(17) 0.020(2)
C15 0.048(2) 0.195(6) 0.058(3) 0.009(3) 0.0013(18) -0.015(3)
C16 0.0518(17) 0.0512(19) 0.0463(18) -0.0185(14) 0.0249(13) -0.0169(14)
C17 0.090(3) 0.094(3) 0.066(3) -0.035(2) 0.040(2) -0.013(2)
C18 0.0504(18) 0.072(2) 0.062(2) -0.0148(18) 0.0191(15) -0.0194(17)
Zn1' 0.02075(18) 0.0299(2) 0.0245(2) 0.000 0.00468(14) 0.000
O1' 0.0252(12) 0.0590(18) 0.0288(14) 0.000 0.0028(10) 0.000
O2' 0.063(2) 0.101(3) 0.051(2) 0.000 0.0349(17) 0.000
N1' 0.0253(9) 0.0290(11) 0.0234(10) 0.0017(8) 0.0035(7) -0.0019(8)
N2' 0.0312(17) 0.064(3) 0.059(2) 0.000 -0.0072(16) 0.000
C1' 0.0307(17) 0.045(2) 0.0269(19) 0.000 0.0085(14) 0.000
C2' 0.039(2) 0.101(4) 0.042(3) 0.000 -0.0083(19) 0.000
C3' 0.0311(12) 0.0408(16) 0.0442(16) 0.0041(12) 0.0020(11) -0.0074(11)
C4' 0.0271(11) 0.0352(13) 0.0203(11) 0.0001(9) 0.0044(8) -0.0037(10)
C5' 0.0215(14) 0.039(2) 0.0220(17) 0.000 0.0035(12) 0.000
C6' 0.0294(17) 0.039(2) 0.039(2) 0.000 0.0018(15) 0.000
C7' 0.0268(11) 0.0302(13) 0.0335(14) 0.0054(10) 0.0021(9) -0.0025(10)
C8' 0.0306(12) 0.0327(14) 0.0372(15) 0.0028(11) 0.0030(10) -0.0010(10)
C9' 0.0414(15) 0.0320(15) 0.0557(19) 0.0017(13) 0.0018(13) 0.0021(12)
C10' 0.0475(16) 0.0329(16) 0.061(2) 0.0169(14) -0.0017(14) -0.0016(13)
C11' 0.0540(17) 0.0447(18) 0.0416(17) 0.0171(14) -0.0009(13) -0.0073(14)
C12' 0.0396(13) 0.0376(15) 0.0326(14) 0.0063(11) 0.0040(10) -0.0071(11)
C13' 0.071(2) 0.0451(17) 0.0279(15) 0.0067(12) 0.0117(13) -0.0061(15)
C14' 0.075(2) 0.077(3) 0.0331(17) -0.0018(16) 0.0087(15) -0.018(2)
C15' 0.069(2) 0.080(3) 0.044(2) 0.0009(18) 0.0120(16) 0.016(2)
C16' 0.0455(15) 0.0381(15) 0.0391(16) -0.0051(12) 0.0055(12) 0.0082(12)
C17' 0.086(3) 0.057(2) 0.048(2) -0.0083(16) -0.0116(18) -0.0006(19)
C18' 0.065(2) 0.073(2) 0.053(2) -0.0005(18) 0.0244(16) 0.0185(19)

loop_
_atom_type_symbol
_atom_type_description
_atom_type_scat_dispersion_real
_atom_type_scat_dispersion_imag
_atom_type_scat_source
C C 0.0033 0.0016 'International Tables Vol C Tables 4.2.6.8 and 6.1.1.4'
H H 0.0000 0.0000 'International Tables Vol C Tables 4.2.6.8 and 6.1.1.4'
N N 0.0061 0.0033 'International Tables Vol C Tables 4.2.6.8 and 6.1.1.4'
O O 0.0106 0.0060 'International Tables Vol C Tables 4.2.6.8 and 6.1.1.4'
Zn Zn 0.2839 1.4301 'International Tables Vol C Tables 4.2.6.8 and 6.1.1.4'

loop_
_geom_angle_atom_site_label_1
_geom_angle_atom_site_label_2
_geom_angle_atom_site_label_3
_geom_angle
_geom_angle_site_symmetry_1
_geom_angle_site_symmetry_3
O1 Zn1 O2 119.19(12) . 5_766
O1 Zn1 N1 112.60(7) . 6_565
O2 Zn1 N1 106.61(8) 5_766 6_565
O1 Zn1 N1 112.60(7) . .
O2 Zn1 N1 106.61(8) 5_766 .
N1 Zn1 N1 96.71(12) 6_565 .
C1 O1 Zn1 132.4(2) . .
C1 O2 Zn1 162.9(3) . 5_766
C4 N1 C7 118.6(2) . .
C4 N1 Zn1 122.31(17) . .
C7 N1 Zn1 119.13(15) . .
O2 C1 O1 125.4(4) . .
O2 C1 C2 116.6(4) . .
O1 C1 C2 118.0(3) . .
N1 C4 C5 122.5(2) . .
N1 C4 C3 121.2(2) . .
C5 C4 C3 116.3(2) . .
C4 C5 C4 129.6(3) . 6_565
C4 C5 C6 115.05(16) . .
C4 C5 C6 115.05(16) 6_565 .
N2 C6 C5 179.6(5) . .
C12 C7 C8 122.5(3) . .
C12 C7 N1 117.8(2) . .
C8 C7 N1 119.7(2) . .
C9 C8 C7 116.9(3) . .
C9 C8 C16 120.5(3) . .
C7 C8 C16 122.5(3) . .
C10 C9 C8 121.8(3) . .
C9 C10 C11 120.5(3) . .
C10 C11 C12 121.4(3) . .
C7 C12 C11 116.9(3) . .
C7 C12 C13 122.1(3) . .
C11 C12 C13 121.0(3) . .
C12 C13 C14 113.2(3) . .
C12 C13 C15 110.6(3) . .
C14 C13 C15 110.9(3) . .
C8 C16 C18 110.8(3) . .
C8 C16 C17 112.8(3) . .
C18 C16 C17 109.0(3) . .
O1' Zn1' O2' 116.76(13) . 5_665
O1' Zn1' N1' 113.45(7) . 6_565
O2' Zn1' N1' 106.93(9) 5_665 6_565
O1' Zn1' N1' 113.45(7) . .
O2' Zn1' N1' 106.93(9) 5_665 .
N1' Zn1' N1' 97.37(11) 6_565 .
C1' O1' Zn1' 132.2(2) . .
C1' O2' Zn1' 164.0(3) . 5_665
C4' N1' C7' 119.0(2) . .
C4' N1' Zn1' 120.64(17) . .
C7' N1' Zn1' 120.33(14) . .
O2' C1' O1' 127.1(4) . .
O2' C1' C2' 115.9(4) . .
O1' C1' C2' 117.1(4) . .
N1' C4' C5' 122.7(2) . .
N1' C4' C3' 120.8(2) . .
C5' C4' C3' 116.6(2) . .
C6' C5' C4' 114.97(14) . .
C6' C5' C4' 114.97(14) . 6_565
C4' C5' C4' 129.5(3) . 6_565
N2' C6' C5' 179.9(5) . .
C8' C7' C12' 121.9(2) . .
C8' C7' N1' 120.0(2) . .
C12' C7' N1' 118.1(2) . .
C7' C8' C9' 117.6(3) . .
C7' C8' C16' 122.8(2) . .
C9' C8' C16' 119.5(3) . .
C10' C9' C8' 121.0(3) . .
C11' C10' C9' 120.1(3) . .
C10' C11' C12' 122.0(3) . .
C11' C12' C7' 117.3(3) . .
C11' C12' C13' 120.9(3) . .
C7' C12' C13' 121.7(2) . .
C12' C13' C15' 111.0(3) . .
C12' C13' C14' 112.7(3) . .
C15' C13' C14' 110.7(3) . .
C8' C16' C18' 111.1(2) . .
C8' C16' C17' 112.0(3) . .
C18' C16' C17' 110.5(3) . .

loop_
_geom_bond_atom_site_label_1
_geom_bond_atom_site_label_2
_geom_bond_distance
_geom_bond_site_symmetry_2
Zn1 O1 1.930(3) .
Zn1 O2 1.938(3) 5_766
Zn1 N1 1.969(2) 6_565
Zn1 N1 1.969(2) .
O1 C1 1.254(4) .
O2 C1 1.246(4) .
O2 Zn1 1.938(3) 5_766
N1 C4 1.320(3) .
N1 C7 1.447(3) .
N2 C6 1.137(5) .
C1 C2 1.505(5) .
C3 C4 1.509(4) .
C4 C5 1.433(3) .
C5 C4 1.433(3) 6_565
C5 C6 1.437(5) .
C7 C12 1.404(4) .
C7 C8 1.407(4) .
C8 C9 1.399(4) .
C8 C16 1.509(4) .
C9 C10 1.364(5) .
C10 C11 1.372(5) .
C11 C12 1.407(4) .
C12 C13 1.516(5) .
C13 C14 1.519(5) .
C13 C15 1.523(5) .
C16 C18 1.524(4) .
C16 C17 1.540(4) .
Zn1' O1' 1.939(2) .
Zn1' O2' 1.943(3) 5_665
Zn1' N1' 1.9745(19) 6_565
Zn1' N1' 1.9746(19) .
O1' C1' 1.249(4) .
O2' C1' 1.226(5) .
O2' Zn1' 1.943(3) 5_665
N1' C4' 1.324(3) .
N1' C7' 1.452(3) .
N2' C6' 1.156(5) .
C1' C2' 1.495(5) .
C3' C4' 1.498(3) .
C4' C5' 1.431(3) .
C5' C6' 1.428(4) .
C5' C4' 1.431(3) 6_565
C7' C8' 1.398(4) .
C7' C12' 1.403(4) .
C8' C9' 1.404(4) .
C8' C16' 1.515(4) .
C9' C10' 1.375(4) .
C10' C11' 1.365(5) .
C11' C12' 1.394(4) .
C12' C13' 1.509(4) .
C13' C15' 1.522(5) .
C13' C14' 1.528(4) .
C16' C18' 1.526(4) .
C16' C17' 1.533(4) .
